data_4322267
loop_
_publ_author_name
'Dirk Pfeiffer'
'Bhekumusa J. Ximba'
'Louise M. Liable-Sands'
'Arnold L. Rheingold'
'Mary Jane Heeg'
'David M. Coleman'
'H. Bernhard Schlegel'
'Thomas F. Kuech'
'Charles H. Winter'

_publ_contact_author
;
     Dr. C. H. Winter
     Department of Chemistry
     Wayne State University
     Detroit, MI 48202
     USA
;
_publ_contact_author_email cwinter@sun.science.wayne.edu
_publ_contact_author_fax '+313 577 2099'
_publ_contact_author_phone '+313 577 5224'
_publ_section_title
;
 Synthesis, Structure, and Molecular Orbital Studies of Yttrium, Erbium,
 and Lutetium Complexes Bearing \h2-Pyrazolato Ligands: Development of a
 New Class of Precursors for Doping Semiconductors
;
_journal_name_full 'Inorganic Chemistry'
_journal_page_first 4539
_journal_page_last 4548
_journal_paper_doi 10.1021/ic990319o
_journal_volume 38
_journal_year 1999
_chemical_formula_sum 'C51 H83 Lu N8'
_chemical_formula_weight 983.22
_chemical_name_systematic
; 
 ? 
;
_space_group_IT_number 61
_symmetry_cell_setting orthorhombic
_symmetry_space_group_name_Hall '-P 2ac 2ab'
_symmetry_space_group_name_H-M 'P b c a'
_atom_sites_solution_hydrogens geom
_atom_sites_solution_primary direct
_atom_sites_solution_secondary difmap
_audit_creation_method SHELXL
_cell_angle_alpha 90.00
_cell_angle_beta 90.00
_cell_angle_gamma 90.00
_cell_formula_units_Z 8
_cell_length_a 19.0520(10)
_cell_length_b 21.6580(10)
_cell_length_c 26.6770(10)
_cell_measurement_reflns_used 7732
_cell_measurement_temperature 295(2)
_cell_volume 11007.7(9)
_computing_cell_refinement 'Bruker SAINT'
_computing_data_collection 'Bruker SMART'
_computing_data_reduction 'Bruker SAINT'
_computing_molecular_graphics SHELXTL-Plus
_computing_publication_material SHELXL-93
_computing_structure_refinement 'SHELXL-93 (Sheldrick, 1993)'
_computing_structure_solution 'SHELXS-86 (Sheldrick, 1990)'
_diffrn_ambient_temperature 295(2)
_diffrn_measurement_device 'Bruker P4/CCD'
_diffrn_measurement_method 'SMART CCD'
_diffrn_radiation_monochromator graphite
_diffrn_radiation_source 'fine-focus sealed tube'
_diffrn_radiation_type MoK\a
_diffrn_radiation_wavelength 0.71073
_diffrn_reflns_av_R_equivalents 0.0755
_diffrn_reflns_av_sigmaI/netI 0.0494
_diffrn_reflns_limit_h_max 24
_diffrn_reflns_limit_h_min -13
_diffrn_reflns_limit_k_max 27
_diffrn_reflns_limit_k_min -28
_diffrn_reflns_limit_l_max 27
_diffrn_reflns_limit_l_min -33
_diffrn_reflns_number 47411
_diffrn_reflns_theta_max 27.61
_diffrn_reflns_theta_min 1.53
_exptl_absorpt_coefficient_mu 1.831
_exptl_absorpt_correction_T_max 0.797
_exptl_absorpt_correction_T_min 1.00
_exptl_absorpt_correction_type empirical
_exptl_crystal_colour colorless
_exptl_crystal_density_diffrn 1.187
_exptl_crystal_description plate
_exptl_crystal_F_000 4128
_exptl_crystal_size_max 0.60
_exptl_crystal_size_mid 0.40
_exptl_crystal_size_min 0.30
_refine_diff_density_max 1.002
_refine_diff_density_min -0.733
_refine_diff_density_rms 0.111
_refine_ls_extinction_coef 0.00005(2)
_refine_ls_extinction_expression Fc^*^=kFc[1+0.001xFc^2^\l^3^/sin(2\q)]^-1/4^
_refine_ls_extinction_method SHELXL
_refine_ls_goodness_of_fit_all 1.094
_refine_ls_goodness_of_fit_obs 1.161
_refine_ls_matrix_type full
_refine_ls_number_parameters 566
_refine_ls_number_reflns 11571
_refine_ls_number_restraints 0
_refine_ls_restrained_S_all 1.096
_refine_ls_restrained_S_obs 1.161
_refine_ls_R_factor_all 0.0828
_refine_ls_R_factor_obs 0.0489
_refine_ls_shift/esd_max -0.715
_refine_ls_shift/esd_mean 0.010
_refine_ls_structure_factor_coef Fsqd
_refine_ls_weighting_details 'w=1/[\s^2^(Fo^2^)+(0.0376P)^2^+19.4729P] where P=(Fo^2^+2Fc^2^)/3'
_refine_ls_weighting_scheme calc
_refine_ls_wR_factor_all 0.1115
_refine_ls_wR_factor_obs 0.0979
_reflns_number_observed 8089
_reflns_number_total 11576
_reflns_observed_criterion >2sigma(I)
_cod_data_source_file ic990319o_3.cif
_cod_data_source_block dirk
_cod_depositor_comments
;
The following automatic conversions were performed:

'_refine_ls_weighting_scheme' value 'calc
w=1/[\s^2^(Fo^2^)+(0.0376P)^2^+19.4729P] where P=(Fo^2^+2Fc^2^)/3'
was changed to 'calc'. New tag '_refine_ls_weighting_details' was
created. The value of the new tag was set to
'w=1/[\s^2^(Fo^2^)+(0.0376P)^2^+19.4729P] where P=(Fo^2^+2Fc^2^)/3'.

Automatic conversion script
Id: cif_fix_values 3143 2015-03-26 13:38:13Z robertas 
;
_cod_database_code 4322267

loop_
_symmetry_equiv_pos_as_xyz
'x, y, z'
'-x+1/2, -y, z+1/2'
'-x, y+1/2, -z+1/2'
'x+1/2, -y+1/2, -z'
'-x, -y, -z'
'x-1/2, y, -z-1/2'
'x, -y-1/2, z-1/2'
'-x-1/2, y-1/2, z'

loop_
_atom_site_aniso_label
_atom_site_aniso_U_11
_atom_site_aniso_U_22
_atom_site_aniso_U_33
_atom_site_aniso_U_23
_atom_site_aniso_U_13
_atom_site_aniso_U_12
Lu1 0.04278(11) 0.04044(11) 0.03982(11) 0.00096(9) -0.00015(9) -0.00094(8)
N1 0.049(2) 0.046(2) 0.052(2) 0.000(2) 0.002(2) 0.000(2)
C1 0.058(3) 0.050(3) 0.087(4) 0.010(3) 0.010(3) -0.001(3)
C2 0.051(3) 0.066(4) 0.090(4) 0.016(3) 0.010(3) 0.004(3)
C3 0.062(3) 0.071(4) 0.051(3) 0.001(2) 0.008(3) 0.017(3)
C4 0.081(4) 0.045(3) 0.088(4) -0.009(3) 0.003(3) 0.013(3)
C5 0.058(3) 0.053(3) 0.079(4) -0.012(3) 0.004(3) -0.001(3)
C6 0.074(4) 0.081(4) 0.095(5) -0.004(3) -0.002(4) 0.028(3)
C7 0.115(7) 0.188(10) 0.184(11) -0.047(8) -0.045(7) 0.081(8)
C8 0.153(10) 0.340(18) 0.164(11) -0.101(12) -0.023(8) 0.159(12)
C9 0.129(10) 0.300(18) 0.758(41) 0.400(24) 0.163(17) 0.124(11)
N2 0.052(3) 0.052(2) 0.055(2) 0.001(2) -0.004(2) -0.002(2)
C10 0.057(3) 0.053(3) 0.068(4) 0.003(3) -0.010(3) -0.002(2)
C11 0.068(4) 0.046(3) 0.073(4) 0.006(2) -0.012(3) 0.002(3)
C12 0.054(3) 0.058(3) 0.060(3) -0.002(2) -0.006(3) 0.011(2)
C13 0.051(3) 0.064(3) 0.084(4) 0.000(3) 0.000(3) -0.007(3)
C14 0.061(3) 0.045(3) 0.092(4) 0.005(3) 0.004(3) -0.002(3)
C15 0.061(4) 0.076(4) 0.096(5) 0.002(4) -0.004(4) 0.013(3)
C16 0.124(8) 0.164(9) 0.171(10) 0.065(7) 0.073(7) 0.077(7)
C17 0.079(5) 0.082(5) 0.146(7) 0.021(5) -0.006(5) 0.028(4)
C18 0.093(6) 0.129(7) 0.202(10) -0.015(7) -0.072(7) 0.025(5)
N3 0.047(2) 0.052(2) 0.048(2) 0.002(2) -0.003(2) 0.002(2)
C19 0.042(3) 0.053(3) 0.056(3) -0.004(2) -0.003(2) 0.003(2)
C20 0.055(3) 0.050(3) 0.069(3) -0.009(2) -0.002(3) -0.010(2)
C21 0.050(3) 0.044(2) 0.060(3) -0.002(2) 0.000(3) -0.004(2)
N4 0.052(2) 0.047(2) 0.048(2) -0.003(2) 0.002(2) -0.004(2)
C22 0.068(4) 0.074(4) 0.057(3) -0.005(3) -0.010(3) -0.001(3)
C23 0.108(7) 0.349(17) 0.060(5) 0.005(7) 0.027(5) 0.045(9)
C24 0.382(21) 0.173(10) 0.071(5) 0.011(6) -0.044(9) 0.133(12)
C25 0.250(14) 0.249(13) 0.068(5) -0.030(7) -0.025(7) -0.134(11)
C26 0.066(4) 0.061(3) 0.063(3) 0.000(3) 0.017(3) -0.018(3)
C27 0.269(13) 0.110(6) 0.092(6) -0.007(5) 0.091(7) -0.039(8)
C28 0.168(9) 0.175(9) 0.102(6) 0.016(6) 0.014(6) -0.109(8)
C29 0.129(8) 0.243(12) 0.141(8) 0.130(9) 0.030(7) 0.048(8)
N5 0.052(3) 0.048(2) 0.048(2) 0.001(2) -0.004(2) 0.004(2)
C30 0.065(4) 0.052(3) 0.050(3) 0.003(2) -0.004(3) 0.002(2)
C31 0.086(4) 0.074(4) 0.041(3) -0.001(2) 0.001(3) 0.004(3)
C32 0.063(3) 0.055(3) 0.046(3) -0.003(2) 0.005(2) 0.004(2)
N6 0.053(2) 0.048(2) 0.047(2) 0.000(2) -0.001(2) 0.004(2)
C33 0.082(4) 0.075(4) 0.061(3) 0.003(3) -0.017(3) 0.016(3)
C34 0.351(20) 0.605(30) 0.071(6) -0.030(11) -0.039(9) 0.413(22)
C35 0.207(14) 0.183(11) 0.351(21) -0.080(13) -0.201(15) 0.081(11)
C36 0.208(13) 0.201(12) 0.274(16) 0.148(12) 0.009(12) 0.089(11)
C37 0.079(4) 0.068(4) 0.062(3) -0.008(3) 0.012(3) 0.014(3)
C38 0.191(11) 0.333(17) 0.108(7) -0.061(9) -0.027(7) 0.198(12)
C39 0.224(14) 0.315(18) 0.175(11) 0.117(12) 0.122(11) 0.176(14)
C40 0.129(9) 0.141(10) 0.610(34) -0.207(16) 0.020(15) 0.022(8)
N7 0.049(2) 0.045(2) 0.050(2) 0.003(2) -0.002(2) -0.001(2)
C41 0.052(3) 0.038(2) 0.067(3) 0.008(2) -0.001(3) 0.000(2)
C42 0.062(3) 0.053(3) 0.070(4) 0.014(3) 0.001(3) -0.010(3)
C43 0.052(3) 0.052(3) 0.060(3) 0.016(2) 0.003(3) 0.006(2)
N8 0.052(2) 0.049(2) 0.049(2) 0.005(2) 0.000(2) -0.001(2)
C44 0.071(4) 0.052(3) 0.076(4) -0.004(3) -0.013(3) -0.008(3)
C45 0.142(7) 0.088(5) 0.083(5) -0.002(4) -0.041(5) -0.020(5)
C46 0.123(7) 0.112(6) 0.120(7) -0.012(5) -0.019(6) -0.052(5)
C47 0.130(7) 0.098(5) 0.115(6) -0.040(5) -0.006(5) 0.018(5)
C48 0.073(4) 0.075(4) 0.057(3) 0.012(3) 0.003(3) -0.003(3)
C49 0.196(10) 0.102(6) 0.070(5) -0.007(4) 0.018(5) 0.029(6)
C50 0.095(6) 0.209(10) 0.061(4) 0.010(5) -0.011(4) 0.006(6)
C51 0.130(7) 0.156(8) 0.070(5) 0.033(5) 0.025(5) -0.018(6)

loop_
_atom_site_label
_atom_site_type_symbol
_atom_site_fract_x
_atom_site_fract_y
_atom_site_fract_z
_atom_site_U_iso_or_equiv
_atom_site_thermal_displace_type
_atom_site_occupancy
_atom_site_calc_flag
_atom_site_refinement_flags
_atom_site_disorder_group
Lu1 Lu 0.107126(10) 0.231341(8) 0.374618(7) 0.04101(7) Uani 1 d . .
N1 N 0.0016(2) 0.2928(2) 0.39192(15) 0.0491(9) Uani 1 d . .
C1 C -0.0619(3) 0.2670(2) 0.3923(2) 0.0651(14) Uani 1 d . .
H1 H -0.0646(3) 0.2242(2) 0.3928(2) 0.078 Uiso 1 calc R .
C2 C -0.1237(3) 0.2997(3) 0.3921(2) 0.069(2) Uani 1 d . .
H2 H -0.1663(3) 0.2787(3) 0.3924(2) 0.083 Uiso 1 calc R .
C3 C -0.1232(3) 0.3626(3) 0.3913(2) 0.0613(14) Uani 1 d . .
C4 C -0.0571(3) 0.3899(2) 0.3923(2) 0.071(2) Uani 1 d . .
H4 H -0.0533(3) 0.4327(2) 0.3926(2) 0.085 Uiso 1 calc R .
C5 C 0.0022(3) 0.3544(2) 0.3928(2) 0.0632(14) Uani 1 d . .
H5 H 0.0454(3) 0.3743(2) 0.3938(2) 0.076 Uiso 1 calc R .
C6 C -0.1898(4) 0.4011(3) 0.3884(3) 0.083(2) Uani 1 d . .
C7 C -0.2516(5) 0.3638(5) 0.3680(4) 0.162(5) Uani 1 d . .
H7A H -0.2658(24) 0.3338(22) 0.3924(11) 0.195 Uiso 1 calc R .
H7B H -0.2376(13) 0.3431(26) 0.3377(14) 0.195 Uiso 1 calc R .
H7C H -0.2901(14) 0.3910(7) 0.3609(25) 0.195 Uiso 1 calc R .
C8 C -0.2145(6) 0.4146(7) 0.4407(4) 0.219(8) Uani 1 d . .
H8A H -0.2062(48) 0.3793(17) 0.4615(10) 0.263 Uiso 1 calc R .
H8B H -0.2638(12) 0.4238(46) 0.4401(7) 0.263 Uiso 1 calc R .
H8C H -0.1892(37) 0.4494(28) 0.4537(14) 0.263 Uiso 1 calc R .
C9 C -0.1808(6) 0.4544(7) 0.3573(8) 0.395(17) Uani 1 d . .
H9A H -0.1471(97) 0.4455(37) 0.3316(55) 0.475 Uiso 1 calc R .
H9B H -0.1645(124) 0.4883(31) 0.3773(17) 0.475 Uiso 1 calc R .
H9C H -0.2249(29) 0.4650(70) 0.3422(75) 0.475 Uiso 1 calc R .
N2 N 0.2135(2) 0.1750(2) 0.4001(2) 0.0530(10) Uani 1 d . .
C10 C 0.2140(3) 0.1147(2) 0.4092(2) 0.0593(13) Uani 1 d . .
H10 H 0.1714(3) 0.0938(2) 0.4105(2) 0.071 Uiso 1 calc R .
C11 C 0.2752(3) 0.0814(2) 0.4169(2) 0.0623(14) Uani 1 d . .
H11 H 0.2727(3) 0.0392(2) 0.4232(2) 0.075 Uiso 1 calc R .
C12 C 0.3395(3) 0.1102(2) 0.4152(2) 0.0574(13) Uani 1 d . .
C13 C 0.3381(3) 0.1734(3) 0.4063(2) 0.0664(15) Uani 1 d . .
H13 H 0.3798(3) 0.1956(3) 0.4053(2) 0.080 Uiso 1 calc R .
C14 C 0.2754(3) 0.2029(2) 0.3992(2) 0.0659(15) Uani 1 d . .
H14 H 0.2762(3) 0.2452(2) 0.3932(2) 0.079 Uiso 1 calc R .
C15 C 0.4099(3) 0.0764(3) 0.4214(3) 0.078(2) Uani 1 d . .
C16 C 0.4475(5) 0.0758(5) 0.3723(3) 0.153(4) Uani 1 d . .
H16A H 0.4898(19) 0.0521(28) 0.3753(8) 0.184 Uiso 1 calc R .
H16B H 0.4589(32) 0.1174(6) 0.3628(13) 0.184 Uiso 1 calc R .
H16C H 0.4179(15) 0.0577(28) 0.3471(7) 0.184 Uiso 1 calc R .
C17 C 0.3998(4) 0.0101(3) 0.4395(3) 0.102(3) Uani 1 d . .
H17A H 0.4448(4) -0.0091(8) 0.4440(18) 0.123 Uiso 1 calc R .
H17B H 0.3732(22) -0.0127(7) 0.4151(9) 0.123 Uiso 1 calc R .
H17C H 0.3750(23) 0.0103(3) 0.4708(9) 0.123 Uiso 1 calc R .
C18 C 0.4526(4) 0.1089(4) 0.4610(4) 0.142(4) Uani 1 d . .
H18A H 0.4888(21) 0.0818(11) 0.4729(17) 0.170 Uiso 1 calc R .
H18B H 0.4226(8) 0.1202(26) 0.4885(11) 0.170 Uiso 1 calc R .
H18C H 0.4734(26) 0.1453(16) 0.4470(7) 0.170 Uiso 1 calc R .
N3 N 0.1618(2) 0.3063(2) 0.42632(14) 0.0490(9) Uani 1 d . .
C19 C 0.2041(2) 0.3435(2) 0.4532(2) 0.0503(11) Uani 1 d . .
C20 C 0.2391(3) 0.3828(2) 0.4205(2) 0.0578(13) Uani 1 d . .
H20 H 0.2709(3) 0.4136(2) 0.4291(2) 0.069 Uiso 1 calc R .
C21 C 0.2174(3) 0.3671(2) 0.3726(2) 0.0513(11) Uani 1 d . .
N4 N 0.1712(2) 0.3210(2) 0.37571(14) 0.0494(9) Uani 1 d . .
C22 C 0.2069(3) 0.3393(3) 0.5095(2) 0.0662(15) Uani 1 d . .
C23 C 0.1372(5) 0.3543(6) 0.5307(3) 0.173(5) Uani 1 d . .
H23A H 0.1412(9) 0.3596(37) 0.5663(5) 0.207 Uiso 1 calc R .
H23B H 0.1052(12) 0.3212(16) 0.5237(25) 0.207 Uiso 1 calc R .
H23C H 0.1201(19) 0.3917(19) 0.5158(22) 0.207 Uiso 1 calc R .
C24 C 0.2311(8) 0.2781(5) 0.5244(3) 0.208(7) Uani 1 d . .
H24A H 0.2169(48) 0.2699(20) 0.5583(14) 0.250 Uiso 1 calc R .
H24B H 0.2814(9) 0.2764(15) 0.5221(36) 0.250 Uiso 1 calc R .
H24C H 0.2111(43) 0.2476(6) 0.5025(25) 0.250 Uiso 1 calc R .
C25 C 0.2569(7) 0.3881(6) 0.5299(3) 0.189(6) Uani 1 d . .
H25A H 0.3044(7) 0.3763(19) 0.5227(28) 0.227 Uiso 1 calc R .
H25B H 0.2508(33) 0.3915(30) 0.5656(6) 0.227 Uiso 1 calc R .
H25C H 0.2469(30) 0.4271(9) 0.5145(24) 0.227 Uiso 1 calc R .
C26 C 0.2384(3) 0.3928(3) 0.3220(2) 0.0632(14) Uani 1 d . .
C27 C 0.2533(7) 0.3401(4) 0.2863(3) 0.157(5) Uani 1 d . .
H27A H 0.2684(38) 0.3564(4) 0.2546(9) 0.189 Uiso 1 calc R .
H27B H 0.2114(11) 0.3161(20) 0.2817(21) 0.189 Uiso 1 calc R .
H27C H 0.2895(26) 0.3143(19) 0.3000(13) 0.189 Uiso 1 calc R .
C28 C 0.3034(5) 0.4315(5) 0.3264(3) 0.148(4) Uani 1 d . .
H28A H 0.3212(21) 0.4404(26) 0.2935(3) 0.178 Uiso 1 calc R .
H28B H 0.3383(13) 0.4094(13) 0.3452(21) 0.178 Uiso 1 calc R .
H28C H 0.2923(8) 0.4694(13) 0.3432(22) 0.178 Uiso 1 calc R .
C29 C 0.1801(5) 0.4293(5) 0.3004(4) 0.171(5) Uani 1 d . .
H29A H 0.1884(21) 0.4358(31) 0.2653(7) 0.205 Uiso 1 calc R .
H29B H 0.1772(25) 0.4684(14) 0.3171(19) 0.205 Uiso 1 calc R .
H29C H 0.1368(8) 0.4073(16) 0.3048(26) 0.205 Uiso 1 calc R .
N5 N 0.0802(2) 0.2450(2) 0.2913(2) 0.0492(10) Uani 1 d . .
C30 C 0.0636(3) 0.2538(2) 0.2433(2) 0.0557(13) Uani 1 d . .
C31 C 0.1115(3) 0.2218(3) 0.2135(2) 0.067(2) Uani 1 d . .
H31 H 0.1128(3) 0.2203(3) 0.1787(2) 0.080 Uiso 1 calc R .
C32 C 0.1573(3) 0.1927(2) 0.2467(2) 0.0544(12) Uani 1 d . .
N6 N 0.1386(2) 0.2072(2) 0.29373(14) 0.0493(9) Uani 1 d . .
C33 C 0.0030(3) 0.2924(3) 0.2254(2) 0.072(2) Uani 1 d . .
C34 C -0.0327(8) 0.3212(9) 0.2634(3) 0.342(14) Uani 1 d . .
H34A H -0.0607(78) 0.2915(20) 0.2810(47) 0.411 Uiso 1 calc R .
H34B H -0.0626(80) 0.3526(64) 0.2495(7) 0.411 Uiso 1 calc R .
H34C H 0.0001(9) 0.3398(76) 0.2861(40) 0.411 Uiso 1 calc R .
C35 C -0.0408(7) 0.2555(6) 0.1912(6) 0.247(9) Uani 1 d . .
H35A H -0.0123(14) 0.2246(37) 0.1753(35) 0.296 Uiso 1 calc R .
H35B H -0.0610(52) 0.2819(11) 0.1662(28) 0.296 Uiso 1 calc R .
H35C H -0.0776(38) 0.2358(45) 0.2099(9) 0.296 Uiso 1 calc R .
C36 C 0.0305(7) 0.3403(6) 0.1896(5) 0.228(7) Uani 1 d . .
H36A H 0.0653(43) 0.3219(14) 0.1682(28) 0.273 Uiso 1 calc R .
H36B H 0.0513(50) 0.3736(24) 0.2081(5) 0.273 Uiso 1 calc R .
H36C H -0.0074(13) 0.3558(37) 0.1695(29) 0.273 Uiso 1 calc R .
C37 C 0.2191(3) 0.1520(3) 0.2339(2) 0.070(2) Uani 1 d . .
C38 C 0.2657(6) 0.1411(6) 0.2759(4) 0.211(7) Uani 1 d . .
H38A H 0.2386(8) 0.1297(43) 0.3048(11) 0.253 Uiso 1 calc R .
H38B H 0.2917(37) 0.1780(16) 0.2831(23) 0.253 Uiso 1 calc R .
H38C H 0.2977(36) 0.1084(33) 0.2678(15) 0.253 Uiso 1 calc R .
C39 C 0.2599(7) 0.1800(7) 0.1922(5) 0.238(9) Uani 1 d . .
H39A H 0.3031(29) 0.1578(35) 0.1880(29) 0.285 Uiso 1 calc R .
H39B H 0.2698(51) 0.2224(17) 0.1999(19) 0.285 Uiso 1 calc R .
H39C H 0.2330(26) 0.1777(47) 0.1618(9) 0.285 Uiso 1 calc R .
C40 C 0.1939(6) 0.0946(5) 0.2131(7) 0.293(12) Uani 1 d . .
H40A H 0.1561(54) 0.1028(7) 0.1902(42) 0.352 Uiso 1 calc R .
H40B H 0.1773(72) 0.0684(28) 0.2397(8) 0.352 Uiso 1 calc R .
H40C H 0.2314(22) 0.0742(34) 0.1956(49) 0.352 Uiso 1 calc R .
N7 N 0.0411(2) 0.1431(2) 0.38077(14) 0.0476(9) Uani 1 d . .
C41 C -0.0040(3) 0.0960(2) 0.3818(2) 0.0522(12) Uani 1 d . .
C42 C -0.0242(3) 0.0857(2) 0.4311(2) 0.0614(14) Uani 1 d . .
H42 H -0.0551(3) 0.0556(2) 0.4425(2) 0.074 Uiso 1 calc R .
C43 C 0.0106(3) 0.1289(2) 0.4598(2) 0.0548(12) Uani 1 d . .
N8 N 0.0502(2) 0.1639(2) 0.42994(15) 0.0497(9) Uani 1 d . .
C44 C -0.0219(3) 0.0614(2) 0.3345(2) 0.0662(15) Uani 1 d . .
C45 C -0.0319(5) 0.1056(3) 0.2908(3) 0.105(3) Uani 1 d . .
H45A H -0.0438(25) 0.0826(4) 0.2612(5) 0.125 Uiso 1 calc R .
H45B H 0.0107(9) 0.1281(16) 0.2852(11) 0.125 Uiso 1 calc R .
H45C H -0.0692(17) 0.1340(14) 0.2984(8) 0.125 Uiso 1 calc R .
C46 C -0.0886(4) 0.0234(4) 0.3419(3) 0.118(3) Uani 1 d . .
H46A H -0.0800(9) -0.0087(15) 0.3659(15) 0.142 Uiso 1 calc R .
H46B H -0.1023(16) 0.0054(20) 0.3105(5) 0.142 Uiso 1 calc R .
H46C H -0.1255(9) 0.0498(6) 0.3539(19) 0.142 Uiso 1 calc R .
C47 C 0.0379(4) 0.0174(4) 0.3221(3) 0.115(3) Uani 1 d . .
H47A H 0.0801(8) 0.0406(4) 0.3165(19) 0.137 Uiso 1 calc R .
H47B H 0.0264(13) -0.0055(17) 0.2924(11) 0.137 Uiso 1 calc R .
H47C H 0.0448(18) -0.0106(15) 0.3495(9) 0.137 Uiso 1 calc R .
C48 C 0.0099(3) 0.1400(3) 0.5160(2) 0.068(2) Uani 1 d . .
C49 C -0.0116(5) 0.2057(4) 0.5268(3) 0.123(3) Uani 1 d . .
H49A H 0.0110(24) 0.2329(4) 0.5034(14) 0.147 Uiso 1 calc R .
H49B H 0.0022(27) 0.2164(9) 0.5603(8) 0.147 Uiso 1 calc R .
H49C H -0.0616(6) 0.2095(7) 0.5236(21) 0.147 Uiso 1 calc R .
C50 C 0.0817(4) 0.1261(5) 0.5368(3) 0.122(3) Uani 1 d . .
H50A H 0.0820(9) 0.1337(24) 0.5722(4) 0.146 Uiso 1 calc R .
H50B H 0.1158(6) 0.1521(18) 0.5208(15) 0.146 Uiso 1 calc R .
H50C H 0.0931(12) 0.0836(8) 0.5306(18) 0.146 Uiso 1 calc R .
C51 C -0.0429(4) 0.0964(4) 0.5413(3) 0.118(3) Uani 1 d . .
H51A H -0.0440(20) 0.1045(17) 0.5766(4) 0.142 Uiso 1 calc R .
H51B H -0.0289(15) 0.0543(4) 0.5357(16) 0.142 Uiso 1 calc R .
H51C H -0.0887(7) 0.1030(17) 0.5273(14) 0.142 Uiso 1 calc R .

loop_
_atom_type_symbol
_atom_type_description
_atom_type_scat_dispersion_real
_atom_type_scat_dispersion_imag
_atom_type_scat_source
C C 0.0033 0.0016 'International Tables Vol C Tables 4.2.6.8 and 6.1.1.4'
H H 0.0000 0.0000 'International Tables Vol C Tables 4.2.6.8 and 6.1.1.4'
N N 0.0061 0.0033 'International Tables Vol C Tables 4.2.6.8 and 6.1.1.4'
Lu Lu -0.4720 5.8584 'International Tables Vol C Tables 4.2.6.8 and 6.1.1.4'

loop_
_geom_angle_atom_site_label_1
_geom_angle_atom_site_label_2
_geom_angle_atom_site_label_3
_geom_angle
_geom_angle_site_symmetry_1
_geom_angle_site_symmetry_3
_geom_angle_publ_flag
N7 Lu1 N4 175.01(13) . . ?
N7 Lu1 N5 93.09(14) . . ?
N4 Lu1 N5 91.26(14) . . ?
N7 Lu1 N6 91.20(14) . . ?
N4 Lu1 N6 93.76(14) . . ?
N5 Lu1 N6 34.96(14) . . ?
N7 Lu1 N8 35.09(13) . . ?
N4 Lu1 N8 139.99(14) . . ?
N5 Lu1 N8 125.88(14) . . ?
N6 Lu1 N8 124.78(14) . . ?
N7 Lu1 N3 140.32(13) . . ?
N4 Lu1 N3 34.84(13) . . ?
N5 Lu1 N3 124.88(13) . . ?
N6 Lu1 N3 125.95(14) . . ?
N8 Lu1 N3 105.27(14) . . ?
N7 Lu1 N1 89.32(13) . . ?
N4 Lu1 N1 88.57(13) . . ?
N5 Lu1 N1 85.96(14) . . ?
N6 Lu1 N1 120.86(14) . . ?
N8 Lu1 N1 80.80(13) . . ?
N3 Lu1 N1 83.07(13) . . ?
N7 Lu1 N2 91.07(13) . . ?
N4 Lu1 N2 88.76(13) . . ?
N5 Lu1 N2 120.95(14) . . ?
N6 Lu1 N2 86.12(14) . . ?
N8 Lu1 N2 84.11(13) . . ?
N3 Lu1 N2 79.49(13) . . ?
N1 Lu1 N2 153.01(14) . . ?
C1 N1 C5 115.2(5) . . ?
C1 N1 Lu1 121.3(3) . . ?
C5 N1 Lu1 122.5(3) . . ?
N1 C1 C2 124.2(5) . . ?
C3 C2 C1 120.6(6) . . ?
C2 C3 C4 115.5(5) . . ?
C2 C3 C6 122.9(6) . . ?
C4 C3 C6 121.5(5) . . ?
C5 C4 C3 120.6(5) . . ?
N1 C5 C4 123.7(5) . . ?
C9 C6 C8 114.8(11) . . ?
C9 C6 C3 111.9(7) . . ?
C8 C6 C3 108.7(6) . . ?
C9 C6 C7 108.2(11) . . ?
C8 C6 C7 101.1(8) . . ?
C3 C6 C7 111.8(6) . . ?
C14 N2 C10 116.4(5) . . ?
C14 N2 Lu1 120.0(3) . . ?
C10 N2 Lu1 123.0(3) . . ?
N2 C10 C11 123.0(5) . . ?
C12 C11 C10 120.6(5) . . ?
C11 C12 C13 115.7(5) . . ?
C11 C12 C15 123.9(5) . . ?
C13 C12 C15 120.4(5) . . ?
C14 C13 C12 120.1(5) . . ?
N2 C14 C13 124.1(5) . . ?
C16 C15 C18 111.1(7) . . ?
C16 C15 C17 109.4(7) . . ?
C18 C15 C17 106.5(6) . . ?
C16 C15 C12 109.2(6) . . ?
C18 C15 C12 108.8(5) . . ?
C17 C15 C12 111.9(5) . . ?
C19 N3 N4 107.5(4) . . ?
C19 N3 Lu1 169.2(3) . . ?
N4 N3 Lu1 69.6(2) . . ?
N3 C19 C20 108.6(4) . . ?
N3 C19 C22 121.0(5) . . ?
C20 C19 C22 130.3(5) . . ?
C21 C20 C19 106.7(4) . . ?
N4 C21 C20 108.8(4) . . ?
N4 C21 C26 120.3(4) . . ?
C20 C21 C26 130.9(4) . . ?
C21 N4 N3 108.4(4) . . ?
C21 N4 Lu1 169.8(3) . . ?
N3 N4 Lu1 75.6(2) . . ?
C24 C22 C23 112.3(8) . . ?
C24 C22 C19 109.7(6) . . ?
C23 C22 C19 109.7(5) . . ?
C24 C22 C25 109.6(8) . . ?
C23 C22 C25 105.8(8) . . ?
C19 C22 C25 109.7(6) . . ?
C29 C26 C28 110.6(7) . . ?
C29 C26 C27 107.4(8) . . ?
C28 C26 C27 108.4(7) . . ?
C29 C26 C21 110.2(5) . . ?
C28 C26 C21 110.7(5) . . ?
C27 C26 C21 109.5(5) . . ?
C30 N5 N6 108.7(4) . . ?
C30 N5 Lu1 178.8(4) . . ?
N6 N5 Lu1 72.5(2) . . ?
N5 C30 C31 108.7(5) . . ?
N5 C30 C33 124.5(5) . . ?
C31 C30 C33 126.9(5) . . ?
C30 C31 C32 105.8(5) . . ?
N6 C32 C31 108.8(4) . . ?
N6 C32 C37 123.8(5) . . ?
C31 C32 C37 127.4(5) . . ?
C32 N6 N5 108.0(4) . . ?
C32 N6 Lu1 179.4(3) . . ?
N5 N6 Lu1 72.5(2) . . ?
C34 C33 C35 115.0(11) . . ?
C34 C33 C30 113.7(6) . . ?
C35 C33 C30 109.2(6) . . ?
C34 C33 C36 109.2(11) . . ?
C35 C33 C36 100.2(10) . . ?
C30 C33 C36 108.5(7) . . ?
C40 C37 C38 111.1(10) . . ?
C40 C37 C39 103.8(10) . . ?
C38 C37 C39 109.0(9) . . ?
C40 C37 C32 109.2(6) . . ?
C38 C37 C32 113.4(5) . . ?
C39 C37 C32 109.9(6) . . ?
C41 N7 N8 107.9(4) . . ?
C41 N7 Lu1 172.7(3) . . ?
N8 N7 Lu1 74.3(2) . . ?
N7 C41 C42 108.6(5) . . ?
N7 C41 C44 120.6(5) . . ?
C42 C41 C44 130.6(5) . . ?
C43 C42 C41 106.5(4) . . ?
N8 C43 C42 109.1(5) . . ?
N8 C43 C48 120.3(5) . . ?
C42 C43 C48 130.6(5) . . ?
C43 N8 N7 107.8(4) . . ?
C43 N8 Lu1 173.0(3) . . ?
N7 N8 Lu1 70.6(2) . . ?
C41 C44 C47 109.0(5) . . ?
C41 C44 C45 110.9(5) . . ?
C47 C44 C45 108.7(6) . . ?
C41 C44 C46 110.4(5) . . ?
C47 C44 C46 108.3(6) . . ?
C45 C44 C46 109.4(6) . . ?
C50 C48 C49 111.3(7) . . ?
C50 C48 C43 108.9(5) . . ?
C49 C48 C43 109.8(5) . . ?
C50 C48 C51 108.0(6) . . ?
C49 C48 C51 108.6(6) . . ?
C43 C48 C51 110.1(5) . . ?

loop_
_geom_bond_atom_site_label_1
_geom_bond_atom_site_label_2
_geom_bond_distance
_geom_bond_site_symmetry_2
_geom_bond_publ_flag
Lu1 N7 2.294(4) . ?
Lu1 N4 2.294(4) . ?
Lu1 N5 2.299(4) . ?
Lu1 N6 2.300(4) . ?
Lu1 N8 2.342(4) . ?
Lu1 N3 2.371(4) . ?
Lu1 N1 2.455(4) . ?
Lu1 N2 2.462(4) . ?
N1 C1 1.332(7) . ?
N1 C5 1.335(6) . ?
C1 C2 1.373(8) . ?
C2 C3 1.362(8) . ?
C3 C4 1.390(8) . ?
C3 C6 1.521(8) . ?
C4 C5 1.367(8) . ?
C6 C9 1.430(12) . ?
C6 C8 1.500(11) . ?
C6 C7 1.528(12) . ?
N2 C14 1.326(6) . ?
N2 C10 1.328(6) . ?
C10 C11 1.385(7) . ?
C11 C12 1.376(7) . ?
C12 C13 1.388(7) . ?
C12 C15 1.537(7) . ?
C13 C14 1.369(8) . ?
C15 C16 1.493(10) . ?
C15 C18 1.510(10) . ?
C15 C17 1.527(9) . ?
N3 C19 1.347(6) . ?
N3 N4 1.399(5) . ?
C19 C20 1.388(7) . ?
C19 C22 1.506(7) . ?
C20 C21 1.386(7) . ?
C21 N4 1.334(6) . ?
C21 C26 1.513(7) . ?
C22 C24 1.459(10) . ?
C22 C23 1.478(10) . ?
C22 C25 1.523(10) . ?
C26 C29 1.480(10) . ?
C26 C28 1.501(9) . ?
C26 C27 1.513(9) . ?
N5 C30 1.335(6) . ?
N5 N6 1.381(6) . ?
C30 C31 1.394(7) . ?
C30 C33 1.502(8) . ?
C31 C32 1.393(7) . ?
C32 N6 1.341(6) . ?
C32 C37 1.511(7) . ?
C33 C34 1.370(10) . ?
C33 C35 1.473(12) . ?
C33 C36 1.505(12) . ?
C37 C40 1.445(11) . ?
C37 C38 1.450(10) . ?
C37 C39 1.485(11) . ?
N7 C41 1.335(6) . ?
N7 N8 1.398(5) . ?
C41 C42 1.388(7) . ?
C41 C44 1.505(7) . ?
C42 C43 1.378(7) . ?
C43 N8 1.334(6) . ?
C43 C48 1.518(8) . ?
C44 C47 1.520(9) . ?
C44 C45 1.522(8) . ?
C44 C46 1.526(9) . ?
C48 C50 1.508(9) . ?
C48 C49 1.508(9) . ?
C48 C51 1.535(9) . ?
